data_7055942
loop_
_publ_author_name
'Levason, William'
'Pugh, David'
'Reid, Gillian'

_publ_section_title
;
 Imidazolium-based ionic liquids with large weakly coordinating anions
;
_journal_issue 4
_journal_name_full 'New J. Chem.'
_journal_page_first 1677
_journal_paper_doi 10.1039/C6NJ03674K
_journal_volume 41
_journal_year 2017
_chemical_formula_moiety 'C6 H11 N2, C16 Al F36 O4'
_chemical_formula_sum 'C22 H11 Al F36 N2 O4'
_chemical_formula_weight 1078.31
_chemical_name_systematic
;
 ?
;
_space_group_IT_number 14
_symmetry_cell_setting monoclinic
_symmetry_Int_Tables_number 14
_symmetry_space_group_name_Hall '-P 2ybc'
_symmetry_space_group_name_H-M 'P 1 21/c 1'
_atom_sites_solution_hydrogens geom
_atom_sites_solution_primary direct
_atom_sites_solution_secondary difmap
_audit_creation_method SHELXL-97
_audit_update_record
;
2016-11-01 deposited with the CCDC.
2017-01-16 downloaded from the CCDC.
;
_cell_angle_alpha 90.00
_cell_angle_beta 99.958(5)
_cell_angle_gamma 90.00
_cell_formula_units_Z 4
_cell_length_a 11.724(4)
_cell_length_b 15.811(5)
_cell_length_c 18.680(6)
_cell_measurement_reflns_used 10788
_cell_measurement_temperature 100(2)
_cell_measurement_theta_max 31.5
_cell_measurement_theta_min 2.2
_cell_volume 3410.5(19)
_computing_cell_refinement
;
CrystalClear-SM Expert 2.0 r7 (Rigaku, 2011)
;
_computing_data_collection
;
CrystalClear-SM Expert 2.0 r7 (Rigaku, 2011)
;
_computing_data_reduction
;
CrystalClear-SM Expert 2.0 r7 (Rigaku, 2011)
;
_computing_molecular_graphics 'ORTEP-III (Farrugia, 1997)'
_computing_publication_material 'PLATON (Spek, 2003), WinGX (Farrugia, 1999) and enCIFer (Allen et al., 2004).'
_computing_structure_refinement 'SHELXL-2013 (Sheldrick, 2013)'
_computing_structure_solution 'SHELXS-97 (Sheldrick, 1997)'
_diffrn_ambient_temperature 100(2)
_diffrn_detector 'CCD plate'
_diffrn_detector_area_resol_mean 28.5714
_diffrn_detector_type 'Rigaku HG Saturn724+ (2x2 bin mode)'
_diffrn_measured_fraction_theta_full 0.997
_diffrn_measured_fraction_theta_max 0.997
_diffrn_measurement_device 'four-circle \k diffractometer'
_diffrn_measurement_device_type 'Rigaku AFC12 (Left)'
_diffrn_measurement_method 'profile data from \w-scans'
_diffrn_measurement_specimen_support 'MiTeGen micromount'
_diffrn_radiation_collimation 'Confocal mirrors, HF Varimax '
_diffrn_radiation_type MoK\a
_diffrn_radiation_wavelength 0.71075
_diffrn_reflns_av_R_equivalents 0.0409
_diffrn_reflns_av_sigmaI/netI 0.0556
_diffrn_reflns_limit_h_max 13
_diffrn_reflns_limit_h_min -13
_diffrn_reflns_limit_k_max 18
_diffrn_reflns_limit_k_min -18
_diffrn_reflns_limit_l_max 18
_diffrn_reflns_limit_l_min -22
_diffrn_reflns_number 17375
_diffrn_reflns_theta_full 25.03
_diffrn_reflns_theta_max 25.03
_diffrn_reflns_theta_min 3.06
_diffrn_source 'Rotating Anode'
_diffrn_source_current 55.0
_diffrn_source_power 2.475
_diffrn_source_voltage 45.0
_exptl_absorpt_coefficient_mu 0.295
_exptl_absorpt_correction_T_max 0.9941
_exptl_absorpt_correction_T_min 0.9768
_exptl_absorpt_correction_type multi-scan
_exptl_absorpt_process_details 'CrystalClear-SM Expert 2.0 r13 (Rigaku, 2011)'
_exptl_crystal_colour Colourless
_exptl_crystal_density_diffrn 2.100
_exptl_crystal_density_method 'not measured'
_exptl_crystal_description Platelet
_exptl_crystal_F_000 2104
_exptl_crystal_size_max 0.08
_exptl_crystal_size_mid 0.04
_exptl_crystal_size_min 0.02
_refine_diff_density_max 0.298
_refine_diff_density_min -0.312
_refine_diff_density_rms 0.062
_refine_ls_extinction_method none
_refine_ls_goodness_of_fit_ref 1.201
_refine_ls_hydrogen_treatment constr
_refine_ls_matrix_type full
_refine_ls_number_parameters 645
_refine_ls_number_reflns 6002
_refine_ls_number_restraints 20
_refine_ls_restrained_S_all 1.199
_refine_ls_R_factor_all 0.0643
_refine_ls_R_factor_gt 0.0552
_refine_ls_shift/su_max 0.005
_refine_ls_shift/su_mean 0.001
_refine_ls_structure_factor_coef Fsqd
_refine_ls_weighting_details 'calc w=1/[\s^2^(Fo^2^)+(0.0279P)^2^+2.2178P] where P=(Fo^2^+2Fc^2^)/3'
_refine_ls_weighting_scheme calc
_refine_ls_wR_factor_gt 0.1003
_refine_ls_wR_factor_ref 0.1040
_reflns_number_gt 5396
_reflns_number_total 6002
_reflns_threshold_expression I>2\s(I)
_cod_data_source_file c6nj03674k2.cif
_cod_data_source_block emim_aluminate
_cod_depositor_comments
;
The following automatic conversions were performed:

'_symmetry_cell_setting' value 'Monoclinic' changed to 'monoclinic'
according to
/usr/data/users/saulius/crontab/automatic-downloads/rss-feeds/RSC/lib/dictionaries/cif_core.dic
dictionary named 'cif_core.dic' version 2.4.2 from 2011-04-26.

Automatic conversion script
Id: cif_fix_values 4268 2015-11-12 08:31:59Z antanas 

 Adding full bibliography for 7055936--7055943.cif.
;
_cod_original_cell_volume 3410.4(19)
_cod_original_sg_symbol_H-M P21/c
_cod_database_code 7055942

loop_
_symmetry_equiv_pos_as_xyz
'x, y, z'
'-x, y+1/2, -z+1/2'
'-x, -y, -z'
'x, -y-1/2, z-1/2'

loop_
_atom_site_label
_atom_site_type_symbol
_atom_site_fract_x
_atom_site_fract_y
_atom_site_fract_z
_atom_site_U_iso_or_equiv
_atom_site_adp_type
_atom_site_occupancy
_atom_site_symmetry_multiplicity
_atom_site_calc_flag
_atom_site_refinement_flags
_atom_site_disorder_assembly
_atom_site_disorder_group
C1 C 0.0316(2) 0.72935(19) 0.93063(17) 0.0160(7) Uani 1 1 d . . .
C2 C 0.0510(3) 0.6573(2) 0.87765(19) 0.0229(7) Uani 1 1 d . . .
C3 C -0.0878(3) 0.7169(2) 0.95485(19) 0.0227(7) Uani 1 1 d . . .
C4 C 0.0317(3) 0.8157(2) 0.89104(19) 0.0215(7) Uani 1 1 d . . .
C5 C 0.2597(3) 0.62051(18) 1.14944(18) 0.0163(7) Uani 1 1 d . . .
C6 C 0.3745(3) 0.5966(2) 1.20003(19) 0.0210(7) Uani 1 1 d . . .
C7 C 0.1677(3) 0.6419(2) 1.1972(2) 0.0238(8) Uani 1 1 d . . .
C8 C 0.2172(3) 0.5444(2) 1.0994(2) 0.0260(8) Uani 1 1 d . . .
C9 C 0.2820(3) 0.91672(19) 1.09022(18) 0.0189(7) Uani 1 1 d . . .
C10 C 0.2545(3) 0.9955(2) 1.0405(2) 0.0258(8) Uani 1 1 d . . .
C11 C 0.1853(3) 0.90560(19) 1.1365(2) 0.0228(7) Uani 1 1 d . . .
C12 C 0.3996(3) 0.9306(2) 1.1418(2) 0.0269(8) Uani 1 1 d . . .
C13 C 0.4506(2) 0.70938(19) 0.95073(17) 0.0163(7) Uani 1 1 d . . .
C14 C 0.5438(3) 0.6785(2) 1.0142(2) 0.0261(8) Uani 1 1 d . . .
C15 C 0.4814(3) 0.8010(2) 0.92918(19) 0.0233(8) Uani 1 1 d . . .
C16 C 0.4476(3) 0.6504(2) 0.88421(19) 0.0223(7) Uani 1 1 d . . .
O1 O 0.11384(17) 0.72651(13) 0.99096(12) 0.0175(5) Uani 1 1 d . . .
O2 O 0.27960(17) 0.69031(12) 1.11124(12) 0.0171(5) Uani 1 1 d . . .
O3 O 0.29045(18) 0.84860(12) 1.04718(12) 0.0184(5) Uani 1 1 d . . .
O4 O 0.34371(16) 0.70697(12) 0.96990(12) 0.0163(5) Uani 1 1 d . . .
F1 F 0.13696(16) 0.67581(12) 0.84186(11) 0.0282(5) Uani 1 1 d . . .
F2 F 0.07952(17) 0.58523(11) 0.91364(12) 0.0320(5) Uani 1 1 d . . .
F3 F -0.04325(16) 0.64080(13) 0.82754(11) 0.0323(5) Uani 1 1 d . . .
F4 F -0.10014(15) 0.63736(12) 0.97657(11) 0.0289(5) Uani 1 1 d . . .
F5 F -0.17695(15) 0.73416(13) 0.90238(11) 0.0329(5) Uani 1 1 d . . .
F6 F -0.09664(15) 0.76679(12) 1.01163(11) 0.0274(5) Uani 1 1 d . . .
F7 F -0.01756(16) 0.87598(12) 0.92486(12) 0.0312(5) Uani 1 1 d . . .
F8 F -0.02425(16) 0.81250(13) 0.82185(11) 0.0321(5) Uani 1 1 d . . .
F9 F 0.14028(15) 0.84035(11) 0.88913(11) 0.0242(4) Uani 1 1 d . . .
F10 F 0.42934(15) 0.66428(11) 1.23012(10) 0.0242(4) Uani 1 1 d . . .
F11 F 0.44610(15) 0.55686(12) 1.16151(12) 0.0309(5) Uani 1 1 d . . .
F12 F 0.35780(16) 0.54449(11) 1.25412(11) 0.0281(5) Uani 1 1 d . . .
F13 F 0.07751(15) 0.68315(12) 1.15846(12) 0.0301(5) Uani 1 1 d . . .
F14 F 0.12381(16) 0.57202(12) 1.22414(12) 0.0328(5) Uani 1 1 d . . .
F15 F 0.21232(17) 0.69083(12) 1.25330(11) 0.0303(5) Uani 1 1 d . . .
F16 F 0.23238(16) 0.47022(11) 1.13526(11) 0.0295(5) Uani 1 1 d . . .
F17 F 0.27397(17) 0.54022(12) 1.04380(11) 0.0304(5) Uani 1 1 d . . .
F18 F 0.10344(16) 0.55145(12) 1.07205(11) 0.0320(5) Uani 1 1 d . . .
F19 F 0.31960(17) 0.99616(12) 0.98856(12) 0.0341(5) Uani 1 1 d . . .
F20 F 0.14332(16) 0.99366(12) 1.00715(12) 0.0326(5) Uani 1 1 d . . .
F21 F 0.27175(17) 1.06809(11) 1.07697(13) 0.0363(6) Uani 1 1 d . . .
F22 F 0.09245(16) 0.86918(12) 1.09743(12) 0.0316(5) Uani 1 1 d . . .
F23 F 0.21952(18) 0.85621(12) 1.19396(11) 0.0337(5) Uani 1 1 d . . .
F24 F 0.15036(16) 0.97916(12) 1.16141(11) 0.0301(5) Uani 1 1 d . . .
F25 F 0.44139(17) 0.85752(13) 1.17048(12) 0.0387(5) Uani 1 1 d . . .
F26 F 0.39002(17) 0.98281(14) 1.19704(12) 0.0401(6) Uani 1 1 d . . .
F27 F 0.47881(16) 0.96354(13) 1.10600(12) 0.0372(6) Uani 1 1 d . . .
F28 F 0.65244(15) 0.69667(15) 1.00467(12) 0.0387(6) Uani 1 1 d . . .
F29 F 0.53821(17) 0.59464(13) 1.02263(12) 0.0382(5) Uani 1 1 d . . .
F30 F 0.52898(15) 0.71369(14) 1.07707(11) 0.0328(5) Uani 1 1 d . . .
F31 F 0.52027(16) 0.84751(12) 0.98836(12) 0.0324(5) Uani 1 1 d . . .
F32 F 0.38878(16) 0.83979(11) 0.89264(11) 0.0294(5) Uani 1 1 d . . .
F33 F 0.56405(16) 0.80110(12) 0.88764(11) 0.0296(5) Uani 1 1 d . . .
F34 F 0.39615(16) 0.57739(11) 0.89379(12) 0.0307(5) Uani 1 1 d . . .
F35 F 0.55436(16) 0.63244(12) 0.87118(12) 0.0321(5) Uani 1 1 d . . .
F36 F 0.38907(16) 0.68605(12) 0.82424(11) 0.0293(5) Uani 1 1 d . . .
Al1 Al 0.25719(7) 0.74349(5) 1.02939(5) 0.0135(2) Uani 1 1 d . . .
C17A C 0.836(2) 0.5950(15) 0.6522(17) 0.028(4) Uani 0.486(7) 1 d PD A 1
H17A H 0.8699 0.6135 0.6105 0.042 Uiso 0.486(7) 1 calc PR A 1
H17B H 0.7767 0.5520 0.6365 0.042 Uiso 0.486(7) 1 calc PR A 1
H17C H 0.8965 0.5711 0.6894 0.042 Uiso 0.486(7) 1 calc PR A 1
C18A C 0.803(4) 0.749(3) 0.668(3) 0.025(5) Uani 0.486(7) 1 d PD A 1
H18A H 0.8529 0.7695 0.6374 0.030 Uiso 0.486(7) 1 calc PR A 1
C19A C 0.7052(5) 0.6616(4) 0.7288(4) 0.0237(19) Uani 0.486(7) 1 d PD A 1
H19A H 0.6781 0.6119 0.7490 0.028 Uiso 0.486(7) 1 calc PR A 1
C20A C 0.674(3) 0.743(3) 0.740(2) 0.024(4) Uani 0.486(7) 1 d PD A 1
H20A H 0.6171 0.7603 0.7676 0.029 Uiso 0.486(7) 1 calc PR A 1
C21A C 0.7353(7) 0.8874(5) 0.7081(5) 0.030(2) Uani 0.486(7) 1 d PD A 1
H21A H 0.7571 0.9059 0.7593 0.035 Uiso 0.486(7) 1 calc PR A 1
H21B H 0.6542 0.9051 0.6907 0.035 Uiso 0.486(7) 1 calc PR A 1
C22A C 0.814(2) 0.9315(14) 0.6621(11) 0.029(4) Uani 0.486(7) 1 d PD A 1
H22A H 0.8943 0.9122 0.6774 0.043 Uiso 0.486(7) 1 calc PR A 1
H22B H 0.8106 0.9929 0.6688 0.043 Uiso 0.486(7) 1 calc PR A 1
H22C H 0.7886 0.9177 0.6107 0.043 Uiso 0.486(7) 1 calc PR A 1
N1A N 0.7839(6) 0.6659(5) 0.6818(3) 0.0198(16) Uani 0.486(7) 1 d PD A 1
N2A N 0.7419(5) 0.7945(4) 0.7052(3) 0.0195(16) Uani 0.486(7) 1 d PD A 1
C17B C 0.819(2) 0.9265(13) 0.6602(13) 0.047(6) Uani 0.514(7) 1 d PD A 2
H17D H 0.8621 0.9156 0.6208 0.070 Uiso 0.514(7) 1 calc PR A 2
H17E H 0.8691 0.9544 0.7006 0.070 Uiso 0.514(7) 1 calc PR A 2
H17F H 0.7524 0.9632 0.6423 0.070 Uiso 0.514(7) 1 calc PR A 2
C18B C 0.804(4) 0.769(3) 0.662(3) 0.025(5) Uani 0.514(7) 1 d PD A 2
H18B H 0.8539 0.7573 0.6283 0.030 Uiso 0.514(7) 1 calc PR A 2
C19B C 0.7066(6) 0.8362(6) 0.7347(5) 0.034(2) Uani 0.514(7) 1 d PD A 2
H19B H 0.6725 0.8799 0.7587 0.040 Uiso 0.514(7) 1 calc PR A 2
C20B C 0.692(3) 0.753(3) 0.744(2) 0.024(4) Uani 0.514(7) 1 d PD A 2
H20B H 0.6515 0.7263 0.7779 0.029 Uiso 0.514(7) 1 calc PR A 2
C21B C 0.7512(7) 0.6212(5) 0.6842(5) 0.031(2) Uani 0.514(7) 1 d PD A 2
H21C H 0.6810 0.6050 0.6494 0.037 Uiso 0.514(7) 1 calc PR A 2
H21D H 0.7471 0.5931 0.7310 0.037 Uiso 0.514(7) 1 calc PR A 2
C22B C 0.8580(19) 0.5880(17) 0.6557(17) 0.029(4) Uani 0.514(7) 1 d PD A 2
H22D H 0.8591 0.6113 0.6072 0.043 Uiso 0.514(7) 1 calc PR A 2
H22E H 0.8548 0.5261 0.6529 0.043 Uiso 0.514(7) 1 calc PR A 2
H22F H 0.9283 0.6054 0.6888 0.043 Uiso 0.514(7) 1 calc PR A 2
N1B N 0.7777(5) 0.8479(4) 0.6848(3) 0.0263(17) Uani 0.514(7) 1 d PD A 2
N2B N 0.7502(5) 0.7131(4) 0.6949(3) 0.0253(17) Uani 0.514(7) 1 d PD A 2

loop_
_atom_site_aniso_label
_atom_site_aniso_U_11
_atom_site_aniso_U_22
_atom_site_aniso_U_33
_atom_site_aniso_U_23
_atom_site_aniso_U_13
_atom_site_aniso_U_12
C1 0.0147(15) 0.0228(16) 0.0103(17) -0.0001(13) 0.0013(12) -0.0005(13)
C2 0.0236(17) 0.0258(18) 0.020(2) -0.0049(15) 0.0053(14) -0.0038(14)
C3 0.0168(16) 0.0328(19) 0.0181(19) -0.0034(15) 0.0021(14) -0.0039(14)
C4 0.0220(17) 0.0252(17) 0.0165(19) 0.0002(14) 0.0013(14) 0.0000(14)
C5 0.0183(15) 0.0158(15) 0.0152(18) 0.0007(13) 0.0038(13) -0.0023(13)
C6 0.0229(17) 0.0210(16) 0.019(2) 0.0026(14) 0.0042(14) -0.0007(14)
C7 0.0244(17) 0.0253(18) 0.023(2) 0.0066(15) 0.0074(15) -0.0010(14)
C8 0.036(2) 0.0218(17) 0.020(2) 0.0051(15) 0.0045(16) -0.0045(15)
C9 0.0210(16) 0.0143(15) 0.0208(19) -0.0010(13) 0.0019(14) 0.0016(13)
C10 0.0299(19) 0.0152(16) 0.033(2) -0.0012(15) 0.0069(16) -0.0004(14)
C11 0.0273(17) 0.0161(16) 0.025(2) -0.0050(15) 0.0046(15) -0.0008(14)
C12 0.0236(18) 0.0294(19) 0.027(2) -0.0120(16) 0.0026(15) 0.0029(15)
C13 0.0159(15) 0.0191(16) 0.0148(18) 0.0011(13) 0.0051(13) -0.0017(13)
C14 0.0201(16) 0.038(2) 0.022(2) 0.0032(16) 0.0077(14) 0.0037(15)
C15 0.0256(17) 0.0268(18) 0.020(2) -0.0029(15) 0.0104(15) -0.0030(15)
C16 0.0233(17) 0.0226(17) 0.023(2) -0.0039(15) 0.0083(14) -0.0001(14)
O1 0.0167(10) 0.0236(12) 0.0116(12) -0.0016(9) 0.0008(9) -0.0009(9)
O2 0.0209(11) 0.0169(11) 0.0136(12) 0.0026(9) 0.0033(9) -0.0028(9)
O3 0.0241(11) 0.0138(11) 0.0181(13) -0.0032(9) 0.0060(9) -0.0013(9)
O4 0.0154(10) 0.0188(11) 0.0158(12) -0.0031(9) 0.0056(9) -0.0015(9)
F1 0.0294(10) 0.0348(11) 0.0234(12) -0.0065(9) 0.0127(9) -0.0017(9)
F2 0.0459(12) 0.0216(10) 0.0296(13) -0.0037(9) 0.0100(10) 0.0005(9)
F3 0.0306(11) 0.0441(12) 0.0201(12) -0.0137(10) -0.0012(9) -0.0106(9)
F4 0.0268(10) 0.0311(11) 0.0297(13) 0.0005(9) 0.0073(9) -0.0121(9)
F5 0.0153(9) 0.0565(14) 0.0249(12) 0.0008(10) -0.0018(8) -0.0011(9)
F6 0.0199(9) 0.0407(12) 0.0238(12) -0.0083(9) 0.0098(8) -0.0002(9)
F7 0.0315(11) 0.0254(10) 0.0376(14) 0.0016(9) 0.0083(10) 0.0088(9)
F8 0.0334(11) 0.0406(12) 0.0185(12) 0.0083(9) -0.0063(9) -0.0011(9)
F9 0.0236(10) 0.0265(10) 0.0229(12) 0.0037(9) 0.0050(8) -0.0047(8)
F10 0.0243(10) 0.0241(10) 0.0217(11) 0.0006(8) -0.0027(8) -0.0054(8)
F11 0.0258(10) 0.0314(11) 0.0374(14) 0.0021(10) 0.0105(9) 0.0099(9)
F12 0.0334(11) 0.0271(10) 0.0214(12) 0.0118(9) -0.0023(9) -0.0042(9)
F13 0.0201(9) 0.0340(11) 0.0369(14) 0.0086(10) 0.0069(9) 0.0063(9)
F14 0.0318(11) 0.0317(11) 0.0391(14) 0.0119(10) 0.0181(10) -0.0029(9)
F15 0.0415(12) 0.0312(11) 0.0209(12) -0.0072(9) 0.0130(9) -0.0028(9)
F16 0.0418(12) 0.0136(9) 0.0308(13) 0.0040(8) 0.0000(9) -0.0044(8)
F17 0.0460(12) 0.0260(10) 0.0212(12) -0.0066(9) 0.0113(9) -0.0068(9)
F18 0.0274(10) 0.0316(11) 0.0317(13) 0.0049(9) -0.0099(9) -0.0109(9)
F19 0.0449(12) 0.0229(10) 0.0387(14) 0.0078(9) 0.0197(10) -0.0015(9)
F20 0.0302(11) 0.0309(11) 0.0339(14) 0.0058(10) -0.0021(9) 0.0064(9)
F21 0.0429(12) 0.0123(9) 0.0550(16) -0.0053(10) 0.0123(11) -0.0019(9)
F22 0.0253(10) 0.0373(11) 0.0348(14) -0.0127(10) 0.0121(9) -0.0113(9)
F23 0.0499(13) 0.0320(11) 0.0226(12) 0.0059(9) 0.0157(10) 0.0050(10)
F24 0.0309(11) 0.0256(10) 0.0361(14) -0.0088(9) 0.0120(9) 0.0039(8)
F25 0.0348(12) 0.0456(13) 0.0311(14) -0.0041(11) -0.0073(10) 0.0171(10)
F26 0.0315(11) 0.0496(13) 0.0358(14) -0.0275(11) -0.0038(10) 0.0019(10)
F27 0.0220(10) 0.0447(13) 0.0456(15) -0.0152(11) 0.0078(10) -0.0101(9)
F28 0.0151(9) 0.0695(15) 0.0314(13) 0.0057(11) 0.0041(9) 0.0018(10)
F29 0.0381(12) 0.0386(12) 0.0384(15) 0.0153(10) 0.0085(10) 0.0151(10)
F30 0.0238(10) 0.0579(14) 0.0158(11) 0.0000(10) 0.0008(8) -0.0008(9)
F31 0.0353(11) 0.0326(11) 0.0314(13) -0.0149(10) 0.0123(9) -0.0167(9)
F32 0.0331(11) 0.0238(10) 0.0330(13) 0.0081(9) 0.0101(9) 0.0024(9)
F33 0.0302(10) 0.0332(11) 0.0300(13) -0.0034(9) 0.0185(9) -0.0093(9)
F34 0.0364(11) 0.0210(10) 0.0384(14) -0.0092(9) 0.0166(10) -0.0074(9)
F35 0.0259(10) 0.0366(11) 0.0388(14) -0.0081(10) 0.0196(9) 0.0029(9)
F36 0.0342(11) 0.0385(12) 0.0150(11) -0.0044(9) 0.0037(9) -0.0007(9)
Al1 0.0151(4) 0.0140(4) 0.0116(5) -0.0002(4) 0.0031(4) -0.0006(4)
C17A 0.039(9) 0.015(7) 0.029(7) -0.008(5) 0.003(8) 0.003(6)
C18A 0.022(2) 0.034(17) 0.020(7) -0.005(9) 0.006(3) -0.006(9)
C19A 0.019(3) 0.027(4) 0.025(4) 0.009(3) 0.006(3) -0.005(3)
C20A 0.011(9) 0.042(7) 0.019(4) -0.001(4) 0.002(6) -0.002(7)
C21A 0.023(4) 0.027(5) 0.038(5) -0.013(4) 0.004(4) 0.001(4)
C22A 0.031(6) 0.028(6) 0.029(7) 0.002(5) 0.008(6) 0.010(5)
N1A 0.024(4) 0.015(4) 0.019(4) 0.001(3) 0.002(3) -0.005(3)
N2A 0.019(3) 0.021(4) 0.018(4) -0.008(3) 0.001(3) 0.005(3)
C17B 0.035(9) 0.012(6) 0.090(14) 0.003(7) 0.002(8) -0.006(6)
C18B 0.022(2) 0.034(17) 0.020(7) -0.005(9) 0.006(3) -0.006(9)
C19B 0.019(4) 0.041(5) 0.041(5) -0.008(5) 0.005(3) -0.003(4)
C20B 0.011(9) 0.042(7) 0.019(4) -0.001(4) 0.002(6) -0.002(7)
C21B 0.034(5) 0.025(5) 0.034(5) 0.005(4) 0.006(4) -0.003(4)
C22B 0.031(6) 0.028(6) 0.029(7) 0.002(5) 0.008(6) 0.010(5)
N1B 0.022(3) 0.027(4) 0.028(4) -0.003(3) -0.002(3) 0.003(3)
N2B 0.023(3) 0.027(4) 0.024(4) -0.001(3) -0.002(3) 0.002(3)

loop_
_atom_type_symbol
_atom_type_description
_atom_type_scat_dispersion_real
_atom_type_scat_dispersion_imag
_atom_type_scat_source
C C 0.0033 0.0016 'International Tables Vol C Tables 4.2.6.8 and 6.1.1.4'
H H 0.0000 0.0000 'International Tables Vol C Tables 4.2.6.8 and 6.1.1.4'
N N 0.0061 0.0033 'International Tables Vol C Tables 4.2.6.8 and 6.1.1.4'
O O 0.0106 0.0060 'International Tables Vol C Tables 4.2.6.8 and 6.1.1.4'
F F 0.0171 0.0103 'International Tables Vol C Tables 4.2.6.8 and 6.1.1.4'
Al Al 0.0645 0.0514 'International Tables Vol C Tables 4.2.6.8 and 6.1.1.4'

loop_
_geom_angle_atom_site_label_1
_geom_angle_atom_site_label_2
_geom_angle_atom_site_label_3
_geom_angle
O1 C1 C2 110.2(2)
O1 C1 C4 111.5(2)
C2 C1 C4 109.2(3)
O1 C1 C3 107.5(3)
C2 C1 C3 109.3(2)
C4 C1 C3 109.0(2)
F1 C2 F2 107.1(3)
F1 C2 F3 107.1(3)
F2 C2 F3 106.8(3)
F1 C2 C1 111.4(3)
F2 C2 C1 110.9(3)
F3 C2 C1 113.1(3)
F5 C3 F4 107.7(3)
F5 C3 F6 107.7(3)
F4 C3 F6 106.6(3)
F5 C3 C1 113.0(3)
F4 C3 C1 110.9(3)
F6 C3 C1 110.6(2)
F7 C4 F9 107.3(3)
F7 C4 F8 107.7(3)
F9 C4 F8 107.1(3)
F7 C4 C1 111.6(3)
F9 C4 C1 110.4(2)
F8 C4 C1 112.6(3)
O2 C5 C7 109.0(2)
O2 C5 C6 108.0(2)
C7 C5 C6 108.6(3)
O2 C5 C8 112.4(3)
C7 C5 C8 109.5(3)
C6 C5 C8 109.4(2)
F10 C6 F12 107.4(3)
F10 C6 F11 107.5(2)
F12 C6 F11 107.5(2)
F10 C6 C5 111.6(2)
F12 C6 C5 112.5(2)
F11 C6 C5 110.0(3)
F15 C7 F13 107.9(3)
F15 C7 F14 107.7(3)
F13 C7 F14 106.4(2)
F15 C7 C5 111.2(3)
F13 C7 C5 110.9(3)
F14 C7 C5 112.5(3)
F17 C8 F16 107.8(3)
F17 C8 F18 107.8(3)
F16 C8 F18 107.3(3)
F17 C8 C5 111.0(3)
F16 C8 C5 112.0(3)
F18 C8 C5 110.9(3)
O3 C9 C11 112.0(2)
O3 C9 C10 108.1(3)
C11 C9 C10 109.2(3)
O3 C9 C12 109.4(2)
C11 C9 C12 109.1(3)
C10 C9 C12 109.1(3)
F21 C10 F19 108.1(3)
F21 C10 F20 107.7(3)
F19 C10 F20 107.1(3)
F21 C10 C9 112.8(3)
F19 C10 C9 110.8(3)
F20 C10 C9 110.1(3)
F22 C11 F23 107.0(3)
F22 C11 F24 107.2(3)
F23 C11 F24 107.2(3)
F22 C11 C9 110.6(3)
F23 C11 C9 111.6(3)
F24 C11 C9 113.0(3)
F25 C12 F27 107.5(3)
F25 C12 F26 107.4(3)
F27 C12 F26 107.7(3)
F25 C12 C9 110.6(3)
F27 C12 C9 111.2(3)
F26 C12 C9 112.3(3)
O4 C13 C14 110.5(3)
O4 C13 C16 107.4(2)
C14 C13 C16 109.9(3)
O4 C13 C15 110.9(2)
C14 C13 C15 109.1(3)
C16 C13 C15 109.0(3)
F29 C14 F30 107.0(3)
F29 C14 F28 107.1(3)
F30 C14 F28 107.2(3)
F29 C14 C13 111.2(3)
F30 C14 C13 111.1(3)
F28 C14 C13 113.0(3)
F32 C15 F31 107.6(3)
F32 C15 F33 108.1(3)
F31 C15 F33 107.4(3)
F32 C15 C13 110.9(3)
F31 C15 C13 110.9(3)
F33 C15 C13 111.8(3)
F34 C16 F36 107.5(3)
F34 C16 F35 107.4(2)
F36 C16 F35 107.3(3)
F34 C16 C13 111.3(3)
F36 C16 C13 110.9(3)
F35 C16 C13 112.3(3)
C1 O1 Al1 147.4(2)
C5 O2 Al1 148.1(2)
C9 O3 Al1 147.2(2)
C13 O4 Al1 146.0(2)
O2 Al1 O3 107.69(11)
O2 Al1 O4 113.01(11)
O3 Al1 O4 107.90(11)
O2 Al1 O1 106.27(11)
O3 Al1 O1 113.58(11)
O4 Al1 O1 108.50(11)
N2A C18A N1A 108.4(13)
N2A C18A H18A 125.8
N1A C18A H18A 125.8
C20A C19A N1A 106.3(9)
C20A C19A H19A 126.9
N1A C19A H19A 126.9
C19A C20A N2A 107.0(14)
C19A C20A H20A 126.5
N2A C20A H20A 126.5
N2A C21A C22A 113.0(11)
N2A C21A H21A 109.0
C22A C21A H21A 109.0
N2A C21A H21B 109.0
C22A C21A H21B 109.0
H21A C21A H21B 107.8
C18A N1A C19A 108.4(10)
C18A N1A C17A 126.0(14)
C19A N1A C17A 125.6(13)
C18A N2A C20A 110(2)
C18A N2A C21A 128.0(17)
C20A N2A C21A 122.4(17)
N1B C17B H17D 109.5
N1B C17B H17E 109.5
H17D C17B H17E 109.5
N1B C17B H17F 109.5
H17D C17B H17F 109.5
H17E C17B H17F 109.5
N2B C18B N1B 108.7(13)
N2B C18B H18B 125.7
N1B C18B H18B 125.7
C20B C19B N1B 109.2(10)
C20B C19B H19B 125.4
N1B C19B H19B 125.4
C19B C20B N2B 105.6(13)
C19B C20B H20B 127.2
N2B C20B H20B 127.2
N2B C21B C22B 114.4(13)
N2B C21B H21C 108.7
C22B C21B H21C 108.7
N2B C21B H21D 108.7
C22B C21B H21D 108.7
H21C C21B H21D 107.6
C21B C22B H22D 109.5
C21B C22B H22E 109.5
H22D C22B H22E 109.5
C21B C22B H22F 109.5
H22D C22B H22F 109.5
H22E C22B H22F 109.5
C19B N1B C18B 106.5(10)
C19B N1B C17B 127.8(12)
C18B N1B C17B 125.7(12)
C18B N2B C20B 110(2)
C18B N2B C21B 126.4(17)
C20B N2B C21B 123.7(15)

loop_
_geom_bond_atom_site_label_1
_geom_bond_atom_site_label_2
_geom_bond_distance
C1 O1 1.352(4)
C1 C2 1.552(4)
C1 C4 1.553(4)
C1 C3 1.556(4)
C2 F1 1.335(4)
C2 F2 1.335(4)
C2 F3 1.344(4)
C3 F5 1.331(4)
C3 F4 1.337(4)
C3 F6 1.340(4)
C4 F7 1.330(4)
C4 F9 1.338(3)
C4 F8 1.345(4)
C5 O2 1.356(3)
C5 C7 1.551(4)
C5 C6 1.552(4)
C5 C8 1.553(4)
C6 F10 1.323(4)
C6 F12 1.344(4)
C6 F11 1.351(4)
C7 F15 1.334(4)
C7 F13 1.342(4)
C7 F14 1.352(4)
C8 F17 1.328(4)
C8 F16 1.347(4)
C8 F18 1.348(4)
C9 O3 1.358(4)
C9 C11 1.550(4)
C9 C10 1.554(4)
C9 C12 1.555(4)
C10 F21 1.332(4)
C10 F19 1.333(4)
C10 F20 1.344(4)
C11 F22 1.332(4)
C11 F23 1.332(4)
C11 F24 1.343(3)
C12 F25 1.331(4)
C12 F27 1.339(4)
C12 F26 1.341(4)
C13 O4 1.363(3)
C13 C14 1.545(4)
C13 C16 1.549(4)
C13 C15 1.562(4)
C14 F29 1.338(4)
C14 F30 1.339(4)
C14 F28 1.347(4)
C15 F32 1.328(4)
C15 F31 1.340(4)
C15 F33 1.342(3)
C16 F34 1.329(4)
C16 F36 1.334(4)
C16 F35 1.345(3)
O1 Al1 1.730(2)
O2 Al1 1.725(2)
O3 Al1 1.726(2)
O4 Al1 1.728(2)
C17A N1A 1.432(16)
C17A H17A 0.9800
C17A H17B 0.9800
C17A H17C 0.9800
C18A N2A 1.30(3)
C18A N1A 1.36(4)
C18A H18A 0.9500
C19A C20A 1.36(4)
C19A N1A 1.380(9)
C19A H19A 0.9500
C20A N2A 1.38(3)
C20A H20A 0.9500
C21A N2A 1.471(9)
C21A C22A 1.537(9)
C21A H21A 0.9900
C21A H21B 0.9900
C22A H22A 0.9800
C22A H22B 0.9800
C22A H22C 0.9800
C17B N1B 1.436(15)
C17B H17D 0.9800
C17B H17E 0.9800
C17B H17F 0.9800
C18B N2B 1.30(3)
C18B N1B 1.37(4)
C18B H18B 0.9500
C19B C20B 1.35(4)
C19B N1B 1.366(10)
C19B H19B 0.9500
C20B N2B 1.38(2)
C20B H20B 0.9500
C21B N2B 1.467(9)
C21B C22B 1.535(9)
C21B H21C 0.9900
C21B H21D 0.9900
C22B H22D 0.9800
C22B H22E 0.9800
C22B H22F 0.9800

loop_
_geom_torsion_atom_site_label_1
_geom_torsion_atom_site_label_2
_geom_torsion_atom_site_label_3
_geom_torsion_atom_site_label_4
_geom_torsion
O1 C1 C2 F1 -77.3(3)
C4 C1 C2 F1 45.6(3)
C3 C1 C2 F1 164.8(3)
O1 C1 C2 F2 42.0(3)
C4 C1 C2 F2 164.8(2)
C3 C1 C2 F2 -76.0(3)
O1 C1 C2 F3 162.0(3)
C4 C1 C2 F3 -75.2(3)
C3 C1 C2 F3 44.0(4)
O1 C1 C3 F5 168.1(3)
C2 C1 C3 F5 -72.2(3)
C4 C1 C3 F5 47.1(4)
O1 C1 C3 F4 -70.8(3)
C2 C1 C3 F4 48.8(4)
C4 C1 C3 F4 168.2(3)
O1 C1 C3 F6 47.3(3)
C2 C1 C3 F6 167.0(3)
C4 C1 C3 F6 -73.7(3)
O1 C1 C4 F7 -76.5(3)
C2 C1 C4 F7 161.4(2)
C3 C1 C4 F7 42.0(3)
O1 C1 C4 F9 42.7(4)
C2 C1 C4 F9 -79.4(3)
C3 C1 C4 F9 161.2(3)
O1 C1 C4 F8 162.3(2)
C2 C1 C4 F8 40.2(3)
C3 C1 C4 F8 -79.2(3)
O2 C5 C6 F10 41.4(3)
C7 C5 C6 F10 -76.7(3)
C8 C5 C6 F10 163.9(3)
O2 C5 C6 F12 162.2(2)
C7 C5 C6 F12 44.2(3)
C8 C5 C6 F12 -75.2(3)
O2 C5 C6 F11 -77.9(3)
C7 C5 C6 F11 164.1(2)
C8 C5 C6 F11 44.6(3)
O2 C5 C7 F15 -73.1(3)
C6 C5 C7 F15 44.2(3)
C8 C5 C7 F15 163.6(3)
O2 C5 C7 F13 46.9(3)
C6 C5 C7 F13 164.3(2)
C8 C5 C7 F13 -76.4(3)
O2 C5 C7 F14 166.0(3)
C6 C5 C7 F14 -76.7(3)
C8 C5 C7 F14 42.7(4)
O2 C5 C8 F17 39.9(4)
C7 C5 C8 F17 161.2(3)
C6 C5 C8 F17 -80.0(3)
O2 C5 C8 F16 160.4(3)
C7 C5 C8 F16 -78.4(3)
C6 C5 C8 F16 40.5(4)
O2 C5 C8 F18 -79.8(3)
C7 C5 C8 F18 41.4(3)
C6 C5 C8 F18 160.3(3)
O3 C9 C10 F21 -164.9(3)
C11 C9 C10 F21 73.1(3)
C12 C9 C10 F21 -46.0(4)
O3 C9 C10 F19 -43.6(3)
C11 C9 C10 F19 -165.6(3)
C12 C9 C10 F19 75.3(3)
O3 C9 C10 F20 74.8(3)
C11 C9 C10 F20 -47.3(4)
C12 C9 C10 F20 -166.4(3)
O3 C9 C11 F22 -40.2(4)
C10 C9 C11 F22 79.5(3)
C12 C9 C11 F22 -161.4(3)
O3 C9 C11 F23 78.7(3)
C10 C9 C11 F23 -161.6(3)
C12 C9 C11 F23 -42.5(3)
O3 C9 C11 F24 -160.3(3)
C10 C9 C11 F24 -40.7(4)
C12 C9 C11 F24 78.4(3)
O3 C9 C12 F25 -44.8(4)
C11 C9 C12 F25 78.0(3)
C10 C9 C12 F25 -162.9(3)
O3 C9 C12 F27 74.5(3)
C11 C9 C12 F27 -162.7(2)
C10 C9 C12 F27 -43.6(3)
O3 C9 C12 F26 -164.8(3)
C11 C9 C12 F26 -41.9(4)
C10 C9 C12 F26 77.2(4)
O4 C13 C14 F29 73.3(3)
C16 C13 C14 F29 -45.1(3)
C15 C13 C14 F29 -164.5(2)
O4 C13 C14 F30 -45.7(4)
C16 C13 C14 F30 -164.1(3)
C15 C13 C14 F30 76.4(3)
O4 C13 C14 F28 -166.3(3)
C16 C13 C14 F28 75.4(3)
C15 C13 C14 F28 -44.1(4)
O4 C13 C15 F32 -38.1(4)
C14 C13 C15 F32 -160.0(3)
C16 C13 C15 F32 80.0(3)
O4 C13 C15 F31 81.3(3)
C14 C13 C15 F31 -40.6(3)
C16 C13 C15 F31 -160.6(2)
O4 C13 C15 F33 -158.8(3)
C14 C13 C15 F33 79.3(3)
C16 C13 C15 F33 -40.7(4)
O4 C13 C16 F34 -45.0(3)
C14 C13 C16 F34 75.2(3)
C15 C13 C16 F34 -165.3(2)
O4 C13 C16 F36 74.5(3)
C14 C13 C16 F36 -165.2(2)
C15 C13 C16 F36 -45.7(3)
O4 C13 C16 F35 -165.5(2)
C14 C13 C16 F35 -45.3(3)
C15 C13 C16 F35 74.2(3)
C2 C1 O1 Al1 72.6(4)
C4 C1 O1 Al1 -48.9(5)
C3 C1 O1 Al1 -168.4(3)
C7 C5 O2 Al1 -103.1(4)
C6 C5 O2 Al1 139.1(3)
C8 C5 O2 Al1 18.4(5)
C11 C9 O3 Al1 -17.1(5)
C10 C9 O3 Al1 -137.4(3)
C12 C9 O3 Al1 104.0(4)
C14 C13 O4 Al1 60.0(4)
C16 C13 O4 Al1 179.9(3)
C15 C13 O4 Al1 -61.1(5)
C5 O2 Al1 O3 161.8(4)
C5 O2 Al1 O4 -79.1(4)
C5 O2 Al1 O1 39.8(4)
C9 O3 Al1 O2 -42.9(4)
C9 O3 Al1 O4 -165.1(4)
C9 O3 Al1 O1 74.5(4)
C13 O4 Al1 O2 -80.7(4)
C13 O4 Al1 O3 38.3(4)
C13 O4 Al1 O1 161.7(3)
C1 O1 Al1 O2 -163.9(4)
C1 O1 Al1 O3 77.9(4)
C1 O1 Al1 O4 -42.1(4)
N1A C19A C20A N2A -5(3)
N2A C18A N1A C19A 1(5)
N2A C18A N1A C17A -179(3)
C20A C19A N1A C18A 3(4)
C20A C19A N1A C17A -177(3)
N1A C18A N2A C20A -4(6)
N1A C18A N2A C21A 179.7(18)
C19A C20A N2A C18A 6(5)
C19A C20A N2A C21A -177.8(16)
C22A C21A N2A C18A -1(4)
C22A C21A N2A C20A -177(3)
N1B C19B C20B N2B -4(3)
C20B C19B N1B C18B 2(3)
C20B C19B N1B C17B -178(2)
N2B C18B N1B C19B 2(5)
N2B C18B N1B C17B -179(2)
N1B C18B N2B C20B -4(5)
N1B C18B N2B C21B 177.5(18)
C19B C20B N2B C18B 5(4)
C19B C20B N2B C21B -176.4(14)
C22B C21B N2B C18B 24(4)
C22B C21B N2B C20B -154(3)
